data_7025078
loop_
_publ_author_name
'Edwards, Peter G.'
'Knight, James C.'
'Newman, Paul D.'

_publ_section_title
;
 Synthesis of (1R,4S,6R)-5,5,6-trimethyl-2-phosphabicyclo[2.2.2]octane and
 derivatives.
;
_journal_issue 16
_journal_name_full 'Dalton transactions (Cambridge, England : 2003)'
_journal_page_first 3851
_journal_page_last 3860
_journal_paper_doi 10.1039/b924983d
_journal_volume 39
_journal_year 2010
_chemical_absolute_configuration rm
_chemical_formula_moiety 'C28 H44 Cl2 P2 Pt, C2 H3 N'
_chemical_formula_sum 'C30 H47 Cl2 N P2 Pt'
_chemical_formula_weight 749.62
_chemical_name_common pge0812
_chemical_name_systematic
;
?
;
_space_group_IT_number 19
_symmetry_cell_setting orthorhombic
_symmetry_space_group_name_Hall 'P 2ac 2ab'
_symmetry_space_group_name_H-M 'P 21 21 21'
_atom_sites_solution_hydrogens geom
_atom_sites_solution_primary direct
_atom_sites_solution_secondary difmap
_audit_creation_method SHELXL-97
_cell_angle_alpha 90.00
_cell_angle_beta 90.00
_cell_angle_gamma 90.00
_cell_formula_units_Z 4
_cell_length_a 7.92200(10)
_cell_length_b 21.3381(3)
_cell_length_c 18.4545(3)
_cell_measurement_reflns_used 20844
_cell_measurement_temperature 150(2)
_cell_measurement_theta_max 27.485
_cell_measurement_theta_min 2.91
_cell_volume 3119.56(8)
_computing_cell_refinement 'HKL Scalepack (Otwinowski & Minor 1997)'
_computing_data_collection 'Collect (Nonius BV, 1997-2000)'
_computing_data_reduction 'HKL Denzo and Scalepack (Otwinowski & Minor 1997)'
_computing_molecular_graphics 'Ortep-3 for Windows (Farrugia, 1997)'
_computing_publication_material 'WinGX publication routines (Farrugia, 1999)'
_computing_structure_refinement 'SHELXL-97 (Sheldrick, 1997)'
_computing_structure_solution 'SIR92 (Altomare et al., 1993)'
_diffrn_ambient_temperature 150(2)
_diffrn_detector_area_resol_mean 9
_diffrn_measured_fraction_theta_full 0.996
_diffrn_measured_fraction_theta_max 0.996
_diffrn_measurement_device_type KappaCCD
_diffrn_measurement_method CCD
_diffrn_radiation_monochromator graphite
_diffrn_radiation_source 'fine-focus sealed tube'
_diffrn_radiation_type MoK\a
_diffrn_radiation_wavelength 0.71073
_diffrn_reflns_av_R_equivalents 0.1288
_diffrn_reflns_av_sigmaI/netI 0.0916
_diffrn_reflns_limit_h_max 10
_diffrn_reflns_limit_h_min -10
_diffrn_reflns_limit_k_max 27
_diffrn_reflns_limit_k_min -27
_diffrn_reflns_limit_l_max 23
_diffrn_reflns_limit_l_min -23
_diffrn_reflns_number 24594
_diffrn_reflns_theta_full 27.50
_diffrn_reflns_theta_max 27.50
_diffrn_reflns_theta_min 2.92
_exptl_absorpt_coefficient_mu 4.792
_exptl_absorpt_correction_T_max 0.350
_exptl_absorpt_correction_T_min 0.245
_exptl_absorpt_correction_type multi-scan
_exptl_absorpt_process_details 'Sortav (Blessing, 1995)'
_exptl_crystal_colour colourless
_exptl_crystal_density_diffrn 1.596
_exptl_crystal_density_method 'not measured'
_exptl_crystal_description prism
_exptl_crystal_F_000 1504
_exptl_crystal_size_max 0.3
_exptl_crystal_size_mid 0.25
_exptl_crystal_size_min 0.22
_refine_diff_density_max 1.828
_refine_diff_density_min -3.370
_refine_diff_density_rms 0.274
_refine_ls_abs_structure_details 'Flack H D (1983), Acta Cryst. A39, 876-881'
_refine_ls_abs_structure_Flack -0.021(9)
_refine_ls_extinction_method none
_refine_ls_goodness_of_fit_ref 1.039
_refine_ls_hydrogen_treatment constr
_refine_ls_matrix_type full
_refine_ls_number_parameters 332
_refine_ls_number_reflns 7129
_refine_ls_number_restraints 0
_refine_ls_restrained_S_all 1.039
_refine_ls_R_factor_all 0.0664
_refine_ls_R_factor_gt 0.0560
_refine_ls_shift/su_max 0.001
_refine_ls_shift/su_mean 0.000
_refine_ls_structure_factor_coef Fsqd
_refine_ls_weighting_details 'calc w=1/[\s^2^(Fo^2^)+(0.0778P)^2^+0.0000P] where P=(Fo^2^+2Fc^2^)/3'
_refine_ls_weighting_scheme calc
_refine_ls_wR_factor_gt 0.1273
_refine_ls_wR_factor_ref 0.1342
_reflns_number_gt 6277
_reflns_number_total 7129
_reflns_threshold_expression >2sigma(I)
_cod_data_source_file b924983d.txt
_cod_data_source_block compound15
_cod_original_sg_symbol_H-M P212121
_cod_database_code 7025078

loop_
_symmetry_equiv_pos_as_xyz
'x, y, z'
'-x+1/2, -y, z+1/2'
'x+1/2, -y+1/2, -z'
'-x, y+1/2, -z+1/2'

loop_
_atom_site_label
_atom_site_type_symbol
_atom_site_fract_x
_atom_site_fract_y
_atom_site_fract_z
_atom_site_U_iso_or_equiv
_atom_site_adp_type
_atom_site_occupancy
_atom_site_symmetry_multiplicity
_atom_site_calc_flag
_atom_site_refinement_flags
C1 C 0.5711(17) 0.2313(5) 0.6637(6) 0.048(3) Uani 1 1 d .
H1A H 0.6781 0.2538 0.6694 0.072 Uiso 1 1 calc R
H1B H 0.5558 0.2023 0.7044 0.072 Uiso 1 1 calc R
H1C H 0.4777 0.2614 0.6628 0.072 Uiso 1 1 calc R
C2 C 0.6012(16) 0.2421(5) 0.5328(6) 0.045(3) Uani 1 1 d .
H2A H 0.5068 0.2717 0.5319 0.068 Uiso 1 1 calc R
H2B H 0.6081 0.2204 0.4861 0.068 Uiso 1 1 calc R
H2C H 0.7067 0.2649 0.5416 0.068 Uiso 1 1 calc R
C3 C 0.5735(13) 0.1945(4) 0.5929(5) 0.030(2) Uani 1 1 d .
C4 C 0.7176(13) 0.1433(4) 0.5899(5) 0.0269(19) Uani 1 1 d .
H4 H 0.7592 0.1431 0.5387 0.032 Uiso 1 1 calc R
C5 C 0.8713(14) 0.1559(5) 0.6368(7) 0.047(3) Uani 1 1 d .
H5A H 0.8379 0.1560 0.6880 0.070 Uiso 1 1 calc R
H5B H 0.9196 0.1967 0.6241 0.070 Uiso 1 1 calc R
H5C H 0.9556 0.1230 0.6287 0.070 Uiso 1 1 calc R
C6 C 0.6469(12) 0.0771(4) 0.6041(4) 0.0191(17) Uani 1 1 d .
H6 H 0.7411 0.0473 0.6151 0.023 Uiso 1 1 calc R
C7 C 0.5183(13) 0.0780(5) 0.6677(5) 0.029(2) Uani 1 1 d .
H7A H 0.4811 0.0347 0.6783 0.035 Uiso 1 1 calc R
H7B H 0.5737 0.0948 0.7116 0.035 Uiso 1 1 calc R
C8 C 0.3627(13) 0.1188(5) 0.6489(4) 0.030(2) Uani 1 1 d .
H8A H 0.2653 0.0914 0.6375 0.036 Uiso 1 1 calc R
H8B H 0.3323 0.1451 0.6911 0.036 Uiso 1 1 calc R
C9 C 0.4021(11) 0.1606(4) 0.5839(5) 0.0245(19) Uani 1 1 d .
H9 H 0.3122 0.1934 0.5810 0.029 Uiso 1 1 calc R
C10 C 0.3931(12) 0.1216(4) 0.5149(4) 0.0213(18) Uani 1 1 d .
H10A H 0.4225 0.1482 0.4727 0.026 Uiso 1 1 calc R
H10B H 0.2763 0.1061 0.5080 0.026 Uiso 1 1 calc R
C11 C 0.4070(12) -0.0145(4) 0.5413(5) 0.0232(19) Uani 1 1 d .
H11A H 0.4484 -0.0325 0.5874 0.028 Uiso 1 1 calc R
H11B H 0.2909 0.0009 0.5502 0.028 Uiso 1 1 calc R
C12 C 0.3964(12) -0.0676(4) 0.4860(5) 0.0226(18) Uani 1 1 d .
C13 C 0.4285(14) -0.1271(4) 0.5104(5) 0.031(2) Uani 1 1 d .
H13 H 0.4656 -0.1335 0.5588 0.038 Uiso 1 1 calc R
C14 C 0.407(2) -0.1786(5) 0.4639(6) 0.052(4) Uani 1 1 d .
H14 H 0.4280 -0.2199 0.4807 0.062 Uiso 1 1 calc R
C15 C 0.354(2) -0.1687(5) 0.3940(7) 0.066(5) Uani 1 1 d .
H15 H 0.3395 -0.2033 0.3622 0.079 Uiso 1 1 calc R
C16 C 0.3233(16) -0.1091(5) 0.3700(5) 0.044(3) Uani 1 1 d .
H16 H 0.2876 -0.1029 0.3214 0.053 Uiso 1 1 calc R
C17 C 0.3429(12) -0.0576(4) 0.4152(5) 0.028(2) Uani 1 1 d .
C18 C 0.3074(11) 0.0072(4) 0.3849(5) 0.0222(18) Uani 1 1 d .
H18A H 0.2616 0.0342 0.4238 0.027 Uiso 1 1 calc R
H18B H 0.2212 0.0041 0.3463 0.027 Uiso 1 1 calc R
C19 C 0.5220(11) 0.0060(4) 0.2584(5) 0.0227(18) Uani 1 1 d .
H19A H 0.6419 -0.0049 0.2502 0.027 Uiso 1 1 calc R
H19B H 0.4550 -0.0331 0.2568 0.027 Uiso 1 1 calc R
C20 C 0.4610(12) 0.0511(4) 0.1975(4) 0.023(2) Uani 1 1 d .
H20 H 0.4607 0.0273 0.1508 0.028 Uiso 1 1 calc R
C21 C 0.5765(12) 0.1105(4) 0.1876(5) 0.0255(19) Uani 1 1 d .
C22 C 0.7497(12) 0.0923(5) 0.1598(5) 0.031(2) Uani 1 1 d .
H22A H 0.7380 0.0701 0.1136 0.046 Uiso 1 1 calc R
H22B H 0.8052 0.0649 0.1951 0.046 Uiso 1 1 calc R
H22C H 0.8178 0.1302 0.1526 0.046 Uiso 1 1 calc R
C23 C 0.4949(16) 0.1537(5) 0.1309(5) 0.037(2) Uani 1 1 d .
H23A H 0.5763 0.1858 0.1160 0.055 Uiso 1 1 calc R
H23B H 0.3953 0.1740 0.1519 0.055 Uiso 1 1 calc R
H23C H 0.4611 0.1290 0.0886 0.055 Uiso 1 1 calc R
C24 C 0.5924(12) 0.1411(4) 0.2641(4) 0.0239(19) Uani 1 1 d .
H24 H 0.6980 0.1241 0.2863 0.029 Uiso 1 1 calc R
C25 C 0.6106(14) 0.2122(4) 0.2631(5) 0.029(2) Uani 1 1 d .
H25A H 0.5080 0.2310 0.2429 0.044 Uiso 1 1 calc R
H25B H 0.7078 0.2238 0.2331 0.044 Uiso 1 1 calc R
H25C H 0.6278 0.2275 0.3126 0.044 Uiso 1 1 calc R
C26 C 0.2782(13) 0.0710(4) 0.2142(5) 0.029(2) Uani 1 1 d .
H26A H 0.2258 0.0886 0.1700 0.034 Uiso 1 1 calc R
H26B H 0.2118 0.0339 0.2291 0.034 Uiso 1 1 calc R
C27 C 0.2744(12) 0.1202(4) 0.2750(5) 0.0243(18) Uani 1 1 d .
H27A H 0.1825 0.1101 0.3094 0.029 Uiso 1 1 calc R
H27B H 0.2507 0.1620 0.2539 0.029 Uiso 1 1 calc R
C28 C 0.4436(11) 0.1224(4) 0.3159(4) 0.0173(17) Uani 1 1 d .
H28 H 0.4367 0.1521 0.3577 0.021 Uiso 1 1 calc R
C29 C 0.133(2) 0.3636(8) 0.0841(8) 0.083(5) Uani 1 1 d .
H29A H 0.2500 0.3659 0.0676 0.125 Uiso 1 1 calc R
H29B H 0.1104 0.3977 0.1183 0.125 Uiso 1 1 calc R
H29C H 0.0568 0.3674 0.0424 0.125 Uiso 1 1 calc R
C30 C 0.103(2) 0.3020(6) 0.1208(7) 0.062(4) Uani 1 1 d .
P1 P 0.5402(3) 0.05405(9) 0.51959(11) 0.0154(4) Uani 1 1 d .
P2 P 0.4990(3) 0.04276(12) 0.34804(10) 0.0162(4) Uani 1 1 d .
Cl1 Cl 0.9498(3) 0.02527(13) 0.50468(11) 0.0322(6) Uani 1 1 d .
Cl2 Cl 0.9027(3) 0.01722(15) 0.33016(12) 0.0382(7) Uani 1 1 d .
Pt1 Pt 0.71517(4) 0.037090(15) 0.425878(16) 0.01732(10) Uani 1 1 d .
N1 N 0.073(2) 0.2534(7) 0.1445(7) 0.091(5) Uani 1 1 d .

loop_
_atom_site_aniso_label
_atom_site_aniso_U_11
_atom_site_aniso_U_22
_atom_site_aniso_U_33
_atom_site_aniso_U_23
_atom_site_aniso_U_13
_atom_site_aniso_U_12
C1 0.052(8) 0.040(6) 0.053(7) -0.018(6) -0.006(6) -0.016(6)
C2 0.053(8) 0.028(5) 0.055(7) 0.006(5) 0.000(6) -0.013(5)
C3 0.033(6) 0.020(4) 0.036(5) -0.005(4) -0.006(4) -0.010(4)
C4 0.021(4) 0.034(5) 0.025(4) 0.000(4) 0.000(4) -0.004(4)
C5 0.024(6) 0.051(7) 0.066(8) -0.008(6) -0.020(6) -0.006(5)
C6 0.023(4) 0.020(4) 0.015(4) 0.003(3) -0.006(3) -0.002(4)
C7 0.028(5) 0.037(5) 0.022(4) -0.003(4) 0.003(4) -0.009(4)
C8 0.035(5) 0.040(5) 0.015(4) -0.010(4) 0.014(4) 0.005(5)
C9 0.022(5) 0.022(4) 0.030(5) -0.007(4) 0.004(4) 0.003(3)
C10 0.028(5) 0.023(4) 0.013(4) -0.002(3) 0.002(3) 0.006(4)
C11 0.023(5) 0.025(4) 0.021(4) 0.000(4) 0.000(3) -0.002(4)
C12 0.021(5) 0.026(4) 0.021(4) 0.000(4) 0.000(3) -0.002(4)
C13 0.051(7) 0.019(4) 0.024(5) 0.001(4) 0.000(4) 0.005(4)
C14 0.106(12) 0.016(5) 0.033(6) 0.000(5) -0.006(7) -0.004(6)
C15 0.126(14) 0.025(5) 0.046(7) -0.012(5) -0.018(8) -0.003(7)
C16 0.077(10) 0.030(5) 0.026(5) 0.001(4) -0.014(5) -0.032(6)
C17 0.028(5) 0.023(4) 0.034(5) -0.004(4) 0.000(4) -0.005(4)
C18 0.016(5) 0.029(4) 0.022(4) 0.004(4) 0.000(3) -0.003(4)
C19 0.018(4) 0.018(4) 0.032(5) -0.005(4) -0.003(4) 0.002(3)
C20 0.032(5) 0.028(5) 0.011(4) -0.006(3) -0.006(3) 0.010(4)
C21 0.033(5) 0.024(4) 0.020(4) 0.002(4) 0.003(4) 0.002(4)
C22 0.034(7) 0.041(5) 0.017(4) 0.000(4) 0.009(4) -0.001(4)
C23 0.050(7) 0.036(6) 0.024(5) 0.000(4) -0.003(5) 0.009(5)
C24 0.023(5) 0.029(5) 0.020(4) 0.003(4) 0.001(4) -0.003(4)
C25 0.040(6) 0.026(5) 0.022(5) -0.001(4) 0.008(4) -0.006(4)
C26 0.035(5) 0.032(5) 0.019(4) -0.011(4) -0.001(4) -0.002(5)
C27 0.026(5) 0.024(4) 0.022(4) -0.003(4) -0.002(4) 0.009(4)
C28 0.017(4) 0.017(4) 0.017(4) -0.006(3) 0.003(3) -0.001(3)
C29 0.104(14) 0.079(10) 0.066(10) 0.013(9) 0.008(10) 0.009(10)
C30 0.085(11) 0.052(8) 0.049(8) 0.012(7) -0.013(7) -0.002(8)
P1 0.0140(10) 0.0169(11) 0.0154(9) -0.0012(8) 0.0019(8) -0.0014(8)
P2 0.0133(10) 0.0206(11) 0.0147(9) -0.0012(9) -0.0006(7) -0.0001(9)
Cl1 0.0157(10) 0.0607(17) 0.0203(10) 0.0024(11) -0.0026(8) 0.0078(11)
Cl2 0.0149(11) 0.078(2) 0.0215(10) 0.0010(11) 0.0024(8) 0.0096(11)
Pt1 0.01067(15) 0.02509(16) 0.01620(15) 0.00116(14) 0.00001(12) 0.00046(13)
N1 0.136(15) 0.076(9) 0.061(8) 0.008(7) 0.017(9) 0.034(10)

loop_
_atom_type_symbol
_atom_type_description
_atom_type_scat_dispersion_real
_atom_type_scat_dispersion_imag
_atom_type_scat_source
C C 0.0033 0.0016 'International Tables Vol C Tables 4.2.6.8 and 6.1.1.4'
H H 0.0000 0.0000 'International Tables Vol C Tables 4.2.6.8 and 6.1.1.4'
P P 0.1023 0.0942 'International Tables Vol C Tables 4.2.6.8 and 6.1.1.4'
Cl Cl 0.1484 0.1585 'International Tables Vol C Tables 4.2.6.8 and 6.1.1.4'
Pt Pt -1.7033 8.3905 'International Tables Vol C Tables 4.2.6.8 and 6.1.1.4'
N N 0.0061 0.0033 'International Tables Vol C Tables 4.2.6.8 and 6.1.1.4'

loop_
_geom_angle_atom_site_label_1
_geom_angle_atom_site_label_2
_geom_angle_atom_site_label_3
_geom_angle
C3 C1 H1A 109.5
C3 C1 H1B 109.5
H1A C1 H1B 109.5
C3 C1 H1C 109.5
H1A C1 H1C 109.5
H1B C1 H1C 109.5
C3 C2 H2A 109.5
C3 C2 H2B 109.5
H2A C2 H2B 109.5
C3 C2 H2C 109.5
H2A C2 H2C 109.5
H2B C2 H2C 109.5
C2 C3 C1 106.4(8)
C2 C3 C9 111.1(9)
C1 C3 C9 108.8(9)
C2 C3 C4 109.3(9)
C1 C3 C4 113.3(9)
C9 C3 C4 107.9(7)
C5 C4 C6 110.8(8)
C5 C4 C3 115.9(8)
C6 C4 C3 111.4(8)
C5 C4 H4 106.0
C6 C4 H4 106.0
C3 C4 H4 106.0
C4 C5 H5A 109.5
C4 C5 H5B 109.5
H5A C5 H5B 109.5
C4 C5 H5C 109.5
H5A C5 H5C 109.5
H5B C5 H5C 109.5
C4 C6 C7 110.8(7)
C4 C6 P1 105.4(5)
C7 C6 P1 110.0(6)
C4 C6 H6 110.2
C7 C6 H6 110.2
P1 C6 H6 110.2
C8 C7 C6 111.1(7)
C8 C7 H7A 109.4
C6 C7 H7A 109.4
C8 C7 H7B 109.4
C6 C7 H7B 109.4
H7A C7 H7B 108.0
C9 C8 C7 109.9(7)
C9 C8 H8A 109.7
C7 C8 H8A 109.7
C9 C8 H8B 109.7
C7 C8 H8B 109.7
H8A C8 H8B 108.2
C10 C9 C8 109.2(7)
C10 C9 C3 112.7(8)
C8 C9 C3 111.6(8)
C10 C9 H9 107.7
C8 C9 H9 107.7
C3 C9 H9 107.7
C9 C10 P1 110.8(6)
C9 C10 H10A 109.5
P1 C10 H10A 109.5
C9 C10 H10B 109.5
P1 C10 H10B 109.5
H10A C10 H10B 108.1
C12 C11 P1 118.3(6)
C12 C11 H11A 107.7
P1 C11 H11A 107.7
C12 C11 H11B 107.7
P1 C11 H11B 107.7
H11A C11 H11B 107.1
C13 C12 C17 120.6(8)
C13 C12 C11 117.2(8)
C17 C12 C11 122.0(8)
C12 C13 C14 120.0(9)
C12 C13 H13 120.0
C14 C13 H13 120.0
C15 C14 C13 119.5(10)
C15 C14 H14 120.2
C13 C14 H14 120.2
C14 C15 C16 120.1(10)
C14 C15 H15 120.0
C16 C15 H15 120.0
C15 C16 C17 121.4(10)
C15 C16 H16 119.3
C17 C16 H16 119.3
C16 C17 C12 118.5(8)
C16 C17 C18 118.6(8)
C12 C17 C18 122.9(8)
C17 C18 P2 111.2(6)
C17 C18 H18A 109.4
P2 C18 H18A 109.4
C17 C18 H18B 109.4
P2 C18 H18B 109.4
H18A C18 H18B 108.0
C20 C19 P2 110.8(6)
C20 C19 H19A 109.5
P2 C19 H19A 109.5
C20 C19 H19B 109.5
P2 C19 H19B 109.5
H19A C19 H19B 108.1
C26 C20 C19 108.5(7)
C26 C20 C21 110.3(7)
C19 C20 C21 113.6(7)
C26 C20 H20 108.1
C19 C20 H20 108.1
C21 C20 H20 108.1
C22 C21 C23 107.6(8)
C22 C21 C24 110.0(8)
C23 C21 C24 113.5(8)
C22 C21 C20 111.1(8)
C23 C21 C20 108.5(8)
C24 C21 C20 106.2(7)
C21 C22 H22A 109.5
C21 C22 H22B 109.5
H22A C22 H22B 109.5
C21 C22 H22C 109.5
H22A C22 H22C 109.5
H22B C22 H22C 109.5
C21 C23 H23A 109.5
C21 C23 H23B 109.5
H23A C23 H23B 109.5
C21 C23 H23C 109.5
H23A C23 H23C 109.5
H23B C23 H23C 109.5
C25 C24 C21 114.4(7)
C25 C24 C28 109.4(7)
C21 C24 C28 112.6(7)
C25 C24 H24 106.6
C21 C24 H24 106.6
C28 C24 H24 106.6
C24 C25 H25A 109.5
C24 C25 H25B 109.5
H25A C25 H25B 109.5
C24 C25 H25C 109.5
H25A C25 H25C 109.5
H25B C25 H25C 109.5
C27 C26 C20 110.7(8)
C27 C26 H26A 109.5
C20 C26 H26A 109.5
C27 C26 H26B 109.5
C20 C26 H26B 109.5
H26A C26 H26B 108.1
C26 C27 C28 111.2(8)
C26 C27 H27A 109.4
C28 C27 H27A 109.4
C26 C27 H27B 109.4
C28 C27 H27B 109.4
H27A C27 H27B 108.0
C27 C28 C24 111.2(7)
C27 C28 P2 109.7(6)
C24 C28 P2 104.5(6)
C27 C28 H28 110.4
C24 C28 H28 110.4
P2 C28 H28 110.4
C30 C29 H29A 109.5
C30 C29 H29B 109.5
H29A C29 H29B 109.5
C30 C29 H29C 109.5
H29A C29 H29C 109.5
H29B C29 H29C 109.5
N1 C30 C29 174.9(17)
C6 P1 C11 106.8(4)
C6 P1 C10 96.9(4)
C11 P1 C10 105.5(4)
C6 P1 Pt1 114.3(3)
C11 P1 Pt1 113.1(3)
C10 P1 Pt1 118.5(3)
C18 P2 C19 103.9(4)
C18 P2 C28 107.6(4)
C19 P2 C28 97.3(4)
C18 P2 Pt1 111.9(3)
C19 P2 Pt1 118.6(3)
C28 P2 Pt1 115.9(3)
P2 Pt1 P1 90.76(8)
P2 Pt1 Cl2 90.63(8)
P1 Pt1 Cl2 178.25(9)
P2 Pt1 Cl1 176.42(9)
P1 Pt1 Cl1 91.65(8)
Cl2 Pt1 Cl1 86.92(8)

loop_
_geom_bond_atom_site_label_1
_geom_bond_atom_site_label_2
_geom_bond_distance
C1 C3 1.524(13)
C1 H1A 0.9800
C1 H1B 0.9800
C1 H1C 0.9800
C2 C3 1.520(14)
C2 H2A 0.9800
C2 H2B 0.9800
C2 H2C 0.9800
C3 C9 1.547(13)
C3 C4 1.580(14)
C4 C5 1.518(13)
C4 C6 1.544(12)
C4 H4 1.0000
C5 H5A 0.9800
C5 H5B 0.9800
C5 H5C 0.9800
C6 C7 1.554(13)
C6 P1 1.841(8)
C6 H6 1.0000
C7 C8 1.548(14)
C7 H7A 0.9900
C7 H7B 0.9900
C8 C9 1.528(12)
C8 H8A 0.9900
C8 H8B 0.9900
C9 C10 1.522(11)
C9 H9 1.0000
C10 P1 1.856(9)
C10 H10A 0.9900
C10 H10B 0.9900
C11 C12 1.528(12)
C11 P1 1.847(9)
C11 H11A 0.9900
C11 H11B 0.9900
C12 C13 1.370(12)
C12 C17 1.390(13)
C13 C14 1.405(13)
C13 H13 0.9500
C14 C15 1.370(16)
C14 H14 0.9500
C15 C16 1.369(15)
C15 H15 0.9500
C16 C17 1.388(13)
C16 H16 0.9500
C17 C18 1.518(12)
C18 P2 1.828(9)
C18 H18A 0.9900
C18 H18B 0.9900
C19 C20 1.555(12)
C19 P2 1.839(8)
C19 H19A 0.9900
C19 H19B 0.9900
C20 C26 1.541(14)
C20 C21 1.574(13)
C20 H20 1.0000
C21 C22 1.516(13)
C21 C23 1.538(13)
C21 C24 1.560(12)
C22 H22A 0.9800
C22 H22B 0.9800
C22 H22C 0.9800
C23 H23A 0.9800
C23 H23B 0.9800
C23 H23C 0.9800
C24 C25 1.524(12)
C24 C28 1.570(11)
C24 H24 1.0000
C25 H25A 0.9800
C25 H25B 0.9800
C25 H25C 0.9800
C26 C27 1.537(11)
C26 H26A 0.9900
C26 H26B 0.9900
C27 C28 1.539(12)
C27 H27A 0.9900
C27 H27B 0.9900
C28 P2 1.852(8)
C28 H28 1.0000
C29 C30 1.495(19)
C29 H29A 0.9800
C29 H29B 0.9800
C29 H29C 0.9800
C30 N1 1.150(18)
P1 Pt1 2.246(2)
P2 Pt1 2.239(2)
Cl1 Pt1 2.374(2)
Cl2 Pt1 2.346(2)

loop_
_geom_torsion_atom_site_label_1
_geom_torsion_atom_site_label_2
_geom_torsion_atom_site_label_3
_geom_torsion_atom_site_label_4
_geom_torsion
C2 C3 C4 C5 92.6(10)
C1 C3 C4 C5 -26.0(12)
C9 C3 C4 C5 -146.5(9)
C2 C3 C4 C6 -139.5(8)
C1 C3 C4 C6 102.0(9)
C9 C3 C4 C6 -18.5(10)
C5 C4 C6 C7 87.8(10)
C3 C4 C6 C7 -42.8(9)
C5 C4 C6 P1 -153.2(7)
C3 C4 C6 P1 76.2(8)
C4 C6 C7 C8 63.3(10)
P1 C6 C7 C8 -52.9(9)
C6 C7 C8 C9 -16.0(11)
C7 C8 C9 C10 77.3(9)
C7 C8 C9 C3 -48.0(10)
C2 C3 C9 C10 64.0(10)
C1 C3 C9 C10 -179.2(8)
C4 C3 C9 C10 -55.9(10)
C2 C3 C9 C8 -172.8(8)
C1 C3 C9 C8 -55.9(10)
C4 C3 C9 C8 67.4(9)
C8 C9 C10 P1 -57.2(9)
C3 C9 C10 P1 67.4(9)
P1 C11 C12 C13 127.9(9)
P1 C11 C12 C17 -57.3(11)
C17 C12 C13 C14 -0.3(17)
C11 C12 C13 C14 174.5(11)
C12 C13 C14 C15 0(2)
C13 C14 C15 C16 0(3)
C14 C15 C16 C17 0(2)
C15 C16 C17 C12 0.4(19)
C15 C16 C17 C18 179.6(13)
C13 C12 C17 C16 -0.1(15)
C11 C12 C17 C16 -174.7(10)
C13 C12 C17 C18 -179.3(9)
C11 C12 C17 C18 6.2(14)
C16 C17 C18 P2 -91.7(10)
C12 C17 C18 P2 87.4(10)
P2 C19 C20 C26 -55.4(8)
P2 C19 C20 C21 67.8(8)
C26 C20 C21 C22 -171.1(7)
C19 C20 C21 C22 66.7(9)
C26 C20 C21 C23 -53.0(9)
C19 C20 C21 C23 -175.2(7)
C26 C20 C21 C24 69.3(9)
C19 C20 C21 C24 -52.8(9)
C22 C21 C24 C25 91.6(10)
C23 C21 C24 C25 -29.0(12)
C20 C21 C24 C25 -148.2(8)
C22 C21 C24 C28 -142.7(8)
C23 C21 C24 C28 96.7(10)
C20 C21 C24 C28 -22.4(10)
C19 C20 C26 C27 76.3(9)
C21 C20 C26 C27 -48.9(9)
C20 C26 C27 C28 -15.7(10)
C26 C27 C28 C24 61.4(9)
C26 C27 C28 P2 -53.7(8)
C25 C24 C28 C27 89.1(9)
C21 C24 C28 C27 -39.4(10)
C25 C24 C28 P2 -152.7(6)
C21 C24 C28 P2 78.9(8)
C4 C6 P1 C11 -165.3(6)
C7 C6 P1 C11 -45.8(7)
C4 C6 P1 C10 -56.8(7)
C7 C6 P1 C10 62.7(7)
C4 C6 P1 Pt1 68.8(6)
C7 C6 P1 Pt1 -171.7(5)
C12 C11 P1 C6 -140.7(7)
C12 C11 P1 C10 116.9(7)
C12 C11 P1 Pt1 -14.0(8)
C9 C10 P1 C6 -7.9(7)
C9 C10 P1 C11 101.7(7)
C9 C10 P1 Pt1 -130.5(5)
C17 C18 P2 C19 79.7(7)
C17 C18 P2 C28 -177.9(6)
C17 C18 P2 Pt1 -49.4(7)
C20 C19 P2 C18 101.6(7)
C20 C19 P2 C28 -8.7(7)
C20 C19 P2 Pt1 -133.4(5)
C27 C28 P2 C18 -43.2(6)
C24 C28 P2 C18 -162.5(5)
C27 C28 P2 C19 63.9(6)
C24 C28 P2 C19 -55.4(6)
C27 C28 P2 Pt1 -169.4(5)
C24 C28 P2 Pt1 71.3(5)
C18 P2 Pt1 P1 -37.4(3)
C19 P2 Pt1 P1 -158.3(3)
C18 P2 Pt1 Cl2 141.6(3)
C19 P2 Pt1 Cl2 20.6(3)
C28 P2 Pt1 Cl2 -94.5(3)
C6 P1 Pt1 P2 -163.9(3)
C11 P1 Pt1 P2 73.6(3)
C10 P1 Pt1 P2 -50.5(3)
C6 P1 Pt1 Cl1 18.8(3)
C11 P1 Pt1 Cl1 -103.8(3)
C10 P1 Pt1 Cl1 132.1(3)
